data_4323257
loop_
_publ_author_name
'Satoshi Kamiguchi'
'Hideo Imoto'
'Taro Saito'
'Teiji Chihara'

_publ_section_title
;
 Syntheses, Structures, FAB Mass Spectra, and Magnetic Properties of
 Chromium Chalcogenide Cluster Complexes [Cr6Se8(PEt3)6],
 [Cr6Se8(H)(PEt3)6], and [Cr6S8(H)(PEt3)6]
;
_journal_name_full 'Inorganic Chemistry'
_journal_page_first 6852
_journal_page_last 6857
_journal_paper_doi 10.1021/ic9807700
_journal_volume 37
_journal_year 1998
_chemical_formula_sum 'C44 H107 Cr6 O2 P6 Se8'
_chemical_formula_weight 1797.83
_space_group_IT_number 148
_symmetry_cell_setting trigonal
_symmetry_Int_Tables_number 148
_symmetry_space_group_name_Hall '-R 3'
_symmetry_space_group_name_H-M 'R -3 :H'
_audit_creation_date 'Sat May  9 01:38:29 1998'
_audit_creation_method 'from TEXRAY.INF file'
_audit_update_record 'Fri Jan 23 17:09:10 1998'
_cell_angle_alpha 90
_cell_angle_beta 90
_cell_angle_gamma 120
_cell_formula_units_Z 3
_cell_length_a 17.384(4)
_cell_length_b 17.3843
_cell_length_c 19.768(4)
_cell_measurement_reflns_used 25
_cell_measurement_temperature 296.2
_cell_measurement_theta_max 14.9
_cell_measurement_theta_min 14.8
_cell_volume 5173.7(16)
_computing_cell_refinement 'Rigaku/AFC Diffractometer Control'
_computing_data_collection 'Rigaku/AFC Diffractometer Control'
_computing_data_reduction teXsan
_computing_publication_material teXsan
_computing_structure_refinement teXsan
_computing_structure_solution SHELXS86
_diffrn_ambient_temperature 296.2
_diffrn_measurement_device 'Rigaku AFC7R'
_diffrn_measurement_method \w-2\q
_diffrn_orient_matrix_UB_11 -0.04310
_diffrn_orient_matrix_UB_12 -0.05030
_diffrn_orient_matrix_UB_13 -0.02905
_diffrn_orient_matrix_UB_21 -0.03803
_diffrn_orient_matrix_UB_22 -0.02919
_diffrn_orient_matrix_UB_23 0.04050
_diffrn_orient_matrix_UB_31 -0.03334
_diffrn_orient_matrix_UB_32 0.03209
_diffrn_orient_matrix_UB_33 -0.00869
_diffrn_radiation_detector 'scintillation counter'
_diffrn_radiation_monochromator graphite
_diffrn_radiation_source 'Rigaku rotating anode'
_diffrn_radiation_type 'Mo K\a'
_diffrn_radiation_wavelength 0.7107
_diffrn_reflns_av_R_equivalents 0.031
_diffrn_reflns_av_sigmaI/netI 0.031
_diffrn_reflns_limit_h_max 22
_diffrn_reflns_limit_h_min 0
_diffrn_reflns_limit_k_max 19
_diffrn_reflns_limit_k_min -18
_diffrn_reflns_limit_l_max 25
_diffrn_reflns_limit_l_min 0
_diffrn_reflns_number 2858
_diffrn_reflns_reduction_process 'Lp corrections applied'
_diffrn_reflns_theta_max 27.49
_diffrn_reflns_theta_min 2.90
_diffrn_standards_decay_% 0.57
_diffrn_standards_interval_count 150
_diffrn_standards_number 3
_exptl_absorpt_coefficient_mu 5.304
_exptl_absorpt_correction_T_max 0.992
_exptl_absorpt_correction_T_min 0.779
_exptl_absorpt_correction_type psi-scans
_exptl_crystal_colour black
_exptl_crystal_density_diffrn 1.731
_exptl_crystal_density_meas ?
_exptl_crystal_description cubic
_exptl_crystal_F_000 2679.00
_exptl_crystal_size_max 0.700
_exptl_crystal_size_mid 0.700
_exptl_crystal_size_min 0.700
_refine_diff_density_max 1.18
_refine_diff_density_min -0.73
_refine_ls_extinction_coef 0.00548(10)
_refine_ls_extinction_method 'Zachariasen(1967) type 2 Gaussian isotropic'
_refine_ls_goodness_of_fit_obs 4.021
_refine_ls_hydrogen_treatment noref
_refine_ls_matrix_type full
_refine_ls_number_constraints 22
_refine_ls_number_parameters 106
_refine_ls_number_reflns 2087
_refine_ls_number_restraints 0
_refine_ls_R_factor_obs 0.0378
_refine_ls_shift/esd_max 0.0000
_refine_ls_shift/esd_mean 0.0000
_refine_ls_structure_factor_coef F
_refine_ls_weighting_details 'w = 1/[\s^2^(Fo) + 0.00000|Fo|^2^]'
_refine_ls_weighting_scheme calc
_refine_ls_wR_factor_obs 0.0321
_reflns_number_observed 2087
_reflns_number_total 2651
_reflns_observed_criterion >2.0sigma(I)
_cod_data_source_file ic9807700_2.cif
_cod_data_source_block '[Cr6Se8(H)(PEt3)6].2THF'
_cod_depositor_comments
;
The following automatic conversions were performed:

'_exptl_crystal_density_meas' value 'not measured' was changed to '?'
- the value is perceived as not measured.

Automatic conversion script
Id: cif_fix_values 3008 2015-01-20 13:52:24Z robertas 

The following automatic conversions were performed:

'_refine_ls_weighting_scheme' value 'w = 1/[\s^2^(Fo) +
0.00000|Fo|^2^]' was changed to 'calc'. New tag
'_refine_ls_weighting_details' was created. The value of the new tag
was set to 'w = 1/[\s^2^(Fo) + 0.00000|Fo|^2^]'.

Automatic conversion script
Id: cif_fix_values 3143 2015-03-26 13:38:13Z robertas 
;
_cod_original_cell_volume 5173(2)
_cod_original_sg_symbol_H-M 'R -3 '
_cod_original_formula_sum 'C44 H107 Cr6 O2 P6 Se8 '
_cod_database_code 4323257

loop_
_symmetry_equiv_pos_as_xyz
x,y,z
-y,x-y,z
-x+y,-x,z
-x,-y,-z
y,-x+y,-z
x-y,x,-z
2/3+x,1/3+y,1/3+z
2/3-y,1/3+x-y,1/3+z
2/3-x+y,1/3-x,1/3+z
2/3-x,1/3-y,1/3-z
2/3+y,1/3-x+y,1/3-z
2/3+x-y,1/3+x,1/3-z
1/3+x,2/3+y,2/3+z
1/3-y,2/3+x-y,2/3+z
1/3-x+y,2/3-x,2/3+z
1/3-x,2/3-y,2/3-z
1/3+y,2/3-x+y,2/3-z
1/3+x-y,2/3+x,2/3-z

loop_
_atom_site_aniso_label
_atom_site_aniso_U_11
_atom_site_aniso_U_22
_atom_site_aniso_U_33
_atom_site_aniso_U_12
_atom_site_aniso_U_13
_atom_site_aniso_U_23
Se(1) 0.0337(3) 0.0337 0.0258(5) 0.0169 0.0000 0.0000
Se(2) 0.0299(3) 0.0312(3) 0.0344(3) 0.0181(3) 0.0025(3) -0.0007(3)
Cr 0.0255(4) 0.0258(5) 0.0272(4) 0.0129(4) 0.0005(4) -0.0003(4)
P 0.0395(9) 0.0343(9) 0.0394(9) 0.0203(8) -0.0018(8) -0.0072(7)
C(1) 0.052(4) 0.046(4) 0.044(4) 0.024(3) -0.007(3) -0.013(3)
C(2) 0.088(6) 0.084(6) 0.063(5) 0.044(5) -0.028(4) -0.038(4)
C(3) 0.063(5) 0.050(4) 0.067(5) 0.037(4) -0.009(4) -0.024(4)
C(4) 0.080(6) 0.096(6) 0.064(5) 0.057(5) 0.013(4) -0.015(5)
C(5) 0.064(5) 0.031(3) 0.060(4) 0.021(3) -0.006(4) -0.008(3)
C(6) 0.055(4) 0.041(4) 0.088(6) 0.007(4) -0.003(4) 0.007(4)

loop_
_atom_site_label
_atom_site_fract_x
_atom_site_fract_y
_atom_site_fract_z
_atom_site_U_iso_or_equiv
_atom_site_thermal_displace_type
_atom_site_calc_flag
_atom_site_occupancy
Se(1) 0.0000 0.0000 0.15221(5) 0.0311(1) Uani d 0.33
Se(2) -0.11894(3) 0.06583(3) 0.05077(3) 0.0305(2) Uani d 1.00
Cr 0.03613(5) 0.10054(5) 0.05482(4) 0.0261(2) Uani d 1.00
P 0.08799(10) 0.23125(10) 0.12360(8) 0.0369(4) Uani d 1.00
O(11) -0.0757 -0.0228 0.3676 0.1087 Uiso d 0.07
O(12) -0.0460 0.0301 0.4232 0.1255 Uiso d 0.07
O(13) 0.0463 0.0881 0.4099 0.1336 Uiso d 0.07
O(14) 0.0808 0.0136 0.3863 0.1024 Uiso d 0.07
O(15) -0.0233 -0.0529 0.3477 0.1312 Uiso d 0.07
C(1) 0.1610(4) 0.2401(4) 0.1936(3) 0.048(2) Uani d 1.00
C(2) 0.1962(5) 0.3210(5) 0.2390(4) 0.078(3) Uani d 1.00
C(3) 0.0036(4) 0.2488(4) 0.1639(3) 0.056(2) Uani d 1.00
C(4) -0.0511(5) 0.1807(5) 0.2184(4) 0.074(3) Uani d 1.00
C(5) 0.1515(4) 0.3389(4) 0.0804(3) 0.053(2) Uani d 1.00
C(6) 0.2393(4) 0.3574(4) 0.0490(4) 0.069(2) Uani d 1.00
C(11) -0.076(2) -0.023(3) 0.368(2) 0.11(1) Uiso d 0.27
C(12) -0.046(3) 0.030(3) 0.423(2) 0.13(1) Uiso d 0.27
C(13) 0.046(3) 0.088(2) 0.410(2) 0.13(1) Uiso d 0.27
C(14) 0.081(2) 0.014(3) 0.386(2) 0.102(9) Uiso d 0.27
C(15) -0.023(4) -0.053(2) 0.348(1) 0.13(1) Uiso d 0.27
H(1) 0.1288 0.1892 0.2214 0.0577 Uiso calc 1.00
H(2) 0.2108 0.2394 0.1746 0.0577 Uiso calc 1.00
H(3) 0.2332 0.3177 0.2729 0.0934 Uiso calc 1.00
H(4) 0.2297 0.3732 0.2127 0.0934 Uiso calc 1.00
H(5) 0.1479 0.3229 0.2597 0.0934 Uiso calc 1.00
H(6) 0.0325 0.3059 0.1842 0.0673 Uiso calc 1.00
H(7) -0.0359 0.2467 0.1298 0.0673 Uiso calc 1.00
H(8) -0.0931 0.1947 0.2369 0.0888 Uiso calc 1.00
H(9) -0.0815 0.1230 0.1989 0.0888 Uiso calc 1.00
H(10) -0.0128 0.1820 0.2532 0.0888 Uiso calc 1.00
H(11) 0.1153 0.3411 0.0453 0.0636 Uiso calc 1.00
H(12) 0.1640 0.3843 0.1125 0.0636 Uiso calc 1.00
H(13) 0.2769 0.3560 0.0832 0.0828 Uiso calc 1.00
H(14) 0.2283 0.3135 0.0159 0.0828 Uiso calc 1.00
H(15) 0.2673 0.4144 0.0283 0.0828 Uiso calc 1.00

loop_
_atom_type_symbol
_atom_type_oxidation_number
_atom_type_number_in_cell
_atom_type_scat_dispersion_real
_atom_type_scat_dispersion_imag
_atom_type_scat_source
Cr 0 18 0.321 0.624
;International Tables for Crystallography
(1992, Vol. C, Tables 4.2.6.8 and 6.1.1.1)
;
Se 0 24 -0.093 2.226
;International Tables for Crystallography
(1992, Vol. C, Tables 4.2.6.8 and 6.1.1.1)
;
P 0 18 0.102 0.094
;International Tables for Crystallography
(1992, Vol. C, Tables 4.2.6.8 and 6.1.1.1)
;
C 0 132 0.003 0.002
;International Tables for Crystallography
(1992, Vol. C, Tables 4.2.6.8 and 6.1.1.1)
;
H 0 321 0.000 0.000
;International Tables for Crystallography
(1992, Vol. C, Table 6.1.1.2)
;
O 0 6 0.011 0.006
;International Tables for Crystallography
(1992, Vol. C, Tables 4.2.6.8 and 6.1.1.1)
;

loop_
_geom_angle_atom_site_label_1
_geom_angle_atom_site_label_2
_geom_angle_atom_site_label_3
_geom_angle
_geom_angle_site_symmetry_1
_geom_angle_site_symmetry_2
_geom_angle_site_symmetry_3
Cr Se(1) Cr 65.31(4) 1_555 1_555 2_555
Cr Se(1) Cr 65.31(4) 1_555 1_555 3_555
Cr Se(1) Cr 65.31(4) 2_555 1_555 3_555
Cr Se(2) Cr 65.76(4) 1_555 1_555 2_555
Cr Se(2) Cr 65.56(4) 1_555 1_555 6_555
Cr Se(2) Cr 65.72(4) 2_555 1_555 6_555
Se(1) Cr Se(2) 89.54(3) 1_555 1_555 1_555
Se(1) Cr Se(2) 89.78(3) 1_555 1_555 3_555
Se(1) Cr Se(2) 173.10(4) 1_555 1_555 5_555
Se(1) Cr Cr 57.35(2) 1_555 1_555 2_555
Se(1) Cr Cr 57.35(2) 1_555 1_555 3_555
Se(1) Cr Cr 117.29(3) 1_555 1_555 5_555
Se(1) Cr Cr 117.29(3) 1_555 1_555 6_555
Se(1) Cr P 94.06(5) 1_555 1_555 1_555
Se(2) Cr Se(2) 173.10(4) 1_555 1_555 3_555
Se(2) Cr Se(2) 89.80(3) 1_555 1_555 5_555
Se(2) Cr Cr 56.93(4) 1_555 1_555 2_555
Se(2) Cr Cr 116.90(4) 1_555 1_555 3_555
Se(2) Cr Cr 117.20(4) 1_555 1_555 5_555
Se(2) Cr Cr 57.22(2) 1_555 1_555 6_555
Se(2) Cr P 95.61(5) 1_555 1_555 1_555
Se(2) Cr Se(2) 90.05(3) 3_555 1_555 5_555
Se(2) Cr Cr 117.28(4) 3_555 1_555 2_555
Se(2) Cr Cr 57.31(4) 3_555 1_555 3_555
Se(2) Cr Cr 57.33(2) 3_555 1_555 5_555
Se(2) Cr Cr 117.32(4) 3_555 1_555 6_555
Se(2) Cr P 91.29(5) 3_555 1_555 1_555
Se(2) Cr Cr 116.90(3) 5_555 1_555 2_555
Se(2) Cr Cr 117.15(3) 5_555 1_555 3_555
Se(2) Cr Cr 57.22(4) 5_555 1_555 5_555
Se(2) Cr Cr 56.95(3) 5_555 1_555 6_555
Se(2) Cr P 92.84(5) 5_555 1_555 1_555
Cr Cr Cr 60.00(1) 2_555 1_555 3_555
Cr Cr Cr 90.000(8) 2_555 1_555 5_555
Cr Cr Cr 59.98(2) 2_555 1_555 6_555
Cr Cr P 136.96(5) 2_555 1_555 1_555
Cr Cr Cr 59.98(2) 3_555 1_555 5_555
Cr Cr Cr 90.000(6) 3_555 1_555 6_555
Cr Cr P 134.11(5) 3_555 1_555 1_555
Cr Cr Cr 60.03(4) 5_555 1_555 6_555
Cr Cr P 133.02(5) 5_555 1_555 1_555
Cr Cr P 135.83(5) 6_555 1_555 1_555
Cr P C(1) 115.1(2) 1_555 1_555 1_555
Cr P C(3) 116.9(2) 1_555 1_555 1_555
Cr P C(5) 116.7(2) 1_555 1_555 1_555
C(1) P C(3) 103.7(3) 1_555 1_555 1_555
C(1) P C(5) 103.1(3) 1_555 1_555 1_555
C(3) P C(5) 99.0(3) 1_555 1_555 1_555
O(12) O(11) O(13) 55.0375(7) 1_555 1_555 2_555
O(12) O(11) O(14) 39.6683(4) 1_555 1_555 2_555
O(12) O(11) O(14) 99.309(3) 1_555 1_555 3_555
O(12) O(11) O(15) 114.019(8) 1_555 1_555 1_555
O(12) O(11) O(15) 83.248(2) 1_555 1_555 3_555
O(13) O(11) O(14) 94.233(1) 2_555 1_555 2_555
O(13) O(11) O(14) 58.959(3) 2_555 1_555 3_555
O(13) O(11) O(15) 102.888(2) 2_555 1_555 1_555
O(13) O(11) O(15) 133.910(2) 2_555 1_555 3_555
O(14) O(11) O(14) 121.172(8) 2_555 1_555 3_555
O(14) O(11) O(15) 102.60(1) 2_555 1_555 1_555
O(14) O(11) O(15) 44.473(2) 2_555 1_555 3_555
O(14) O(11) O(15) 48.0127(7) 3_555 1_555 1_555
O(14) O(11) O(15) 118.63(1) 3_555 1_555 3_555
O(15) O(11) O(15) 74.79(1) 1_555 1_555 3_555
O(11) O(12) O(13) 103.965(2) 1_555 1_555 1_555
O(11) O(12) O(13) 40.4480(1) 1_555 1_555 2_555
O(11) O(12) O(14) 74.548(2) 1_555 1_555 2_555
O(11) O(12) O(15) 35.281(3) 1_555 1_555 3_555
O(13) O(12) O(13) 128.4706(5) 1_555 1_555 2_555
O(13) O(12) O(14) 45.9384(6) 1_555 1_555 2_555
O(13) O(12) O(15) 71.900(1) 1_555 1_555 3_555
O(13) O(12) O(14) 114.376(2) 2_555 1_555 2_555
O(13) O(12) O(15) 74.283(2) 2_555 1_555 3_555
O(14) O(12) O(15) 40.1206(6) 2_555 1_555 3_555
O(11) O(13) O(12) 103.741(2) 3_555 1_555 1_555
O(11) O(13) O(12) 84.515(2) 3_555 1_555 3_555
O(11) O(13) O(14) 55.3017(3) 3_555 1_555 1_555
O(11) O(13) O(14) 73.439(8) 3_555 1_555 2_555
O(11) O(13) O(15) 23.1508(4) 3_555 1_555 2_555
O(11) O(13) O(15) 47.415(8) 3_555 1_555 3_555
O(12) O(13) O(12) 102.58(1) 1_555 1_555 3_555
O(12) O(13) O(14) 101.94(1) 1_555 1_555 1_555
O(12) O(13) O(14) 41.693(8) 1_555 1_555 2_555
O(12) O(13) O(15) 95.893(5) 1_555 1_555 2_555
O(12) O(13) O(15) 56.905(6) 1_555 1_555 3_555
O(12) O(13) O(14) 29.823(2) 3_555 1_555 1_555
O(12) O(13) O(14) 126.447(7) 3_555 1_555 2_555
O(12) O(13) O(15) 64.5801(9) 3_555 1_555 2_555
O(12) O(13) O(15) 101.039(8) 3_555 1_555 3_555
O(14) O(13) O(14) 106.261(9) 1_555 1_555 2_555
O(14) O(13) O(15) 34.7731(9) 1_555 1_555 2_555
O(14) O(13) O(15) 76.17(1) 1_555 1_555 3_555
O(14) O(13) O(15) 79.170(8) 2_555 1_555 2_555
O(14) O(13) O(15) 31.205(2) 2_555 1_555 3_555
O(15) O(13) O(15) 48.196(9) 2_555 1_555 3_555
O(11) O(14) O(11) 102.47(1) 2_555 1_555 3_555
O(11) O(14) O(12) 123.303(8) 2_555 1_555 3_555
O(11) O(14) O(13) 112.21(1) 2_555 1_555 1_555
O(11) O(14) O(13) 47.601(2) 2_555 1_555 3_555
O(11) O(14) O(15) 74.625(7) 2_555 1_555 2_555
O(11) O(14) C(15) 26(1) 2_555 1_555 1_555
O(11) O(14) O(12) 65.784(1) 3_555 1_555 3_555
O(11) O(14) O(13) 30.465(2) 3_555 1_555 1_555
O(11) O(14) O(13) 125.33(1) 3_555 1_555 3_555
O(11) O(14) O(15) 38.083(3) 3_555 1_555 2_555
O(11) O(14) C(15) 76(1) 3_555 1_555 1_555
O(12) O(14) O(13) 35.8012(7) 3_555 1_555 1_555
O(12) O(14) O(13) 92.368(3) 3_555 1_555 3_555
O(12) O(14) O(15) 102.719(4) 3_555 1_555 2_555
O(12) O(14) C(15) 110(1) 3_555 1_555 1_555
O(13) O(14) O(13) 109.435(8) 1_555 1_555 3_555
O(13) O(14) O(15) 66.946(4) 1_555 1_555 2_555
O(13) O(14) C(15) 88(1) 1_555 1_555 1_555
O(13) O(14) O(15) 117.147(9) 3_555 1_555 2_555
O(13) O(14) C(15) 65.9(9) 3_555 1_555 1_555
O(15) O(14) C(15) 51(2) 2_555 1_555 1_555
O(11) O(15) O(11) 131.770(8) 1_555 1_555 2_555
O(11) O(15) O(12) 80.5345(9) 1_555 1_555 2_555
O(11) O(15) O(13) 29.697(3) 1_555 1_555 2_555
O(11) O(15) O(13) 109.768(9) 1_555 1_555 3_555
O(11) O(15) O(14) 57.362(7) 1_555 1_555 3_555
O(11) O(15) O(15) 94.72(1) 1_555 1_555 2_555
O(11) O(15) O(15) 38.549(1) 1_555 1_555 3_555
O(11) O(15) C(14) 107(1) 1_555 1_555 1_555
O(11) O(15) O(12) 61.471(6) 2_555 1_555 2_555
O(11) O(15) O(13) 108.54(1) 2_555 1_555 2_555
O(11) O(15) O(13) 22.940(2) 2_555 1_555 3_555
O(11) O(15) O(14) 97.44(1) 2_555 1_555 3_555
O(11) O(15) O(15) 66.66(1) 2_555 1_555 2_555
O(11) O(15) O(15) 119.959(2) 2_555 1_555 3_555
O(11) O(15) C(14) 34(1) 2_555 1_555 1_555
O(12) O(15) O(13) 51.195(4) 2_555 1_555 2_555
O(12) O(15) O(13) 41.137(7) 2_555 1_555 3_555
O(12) O(15) O(14) 37.160(6) 2_555 1_555 3_555
O(12) O(15) O(15) 100.337(1) 2_555 1_555 2_555
O(12) O(15) O(15) 102.6236(6) 2_555 1_555 3_555
O(12) O(15) C(14) 70(1) 2_555 1_555 1_555
O(13) O(15) O(13) 85.63(1) 2_555 1_555 3_555
O(13) O(15) O(14) 31.647(3) 2_555 1_555 3_555
O(13) O(15) O(15) 102.847(10) 2_555 1_555 2_555
O(13) O(15) O(15) 61.904(3) 2_555 1_555 3_555
O(13) O(15) C(14) 97(1) 2_555 1_555 1_555
O(13) O(15) O(14) 78.28(1) 3_555 1_555 3_555
O(13) O(15) O(15) 69.900(8) 3_555 1_555 2_555
O(13) O(15) O(15) 108.393(4) 3_555 1_555 3_555
O(13) O(15) C(14) 34(1) 3_555 1_555 1_555
O(14) O(15) O(15) 126.678(5) 3_555 1_555 2_555
O(14) O(15) O(15) 93.277(6) 3_555 1_555 3_555
O(14) O(15) C(14) 105(2) 3_555 1_555 1_555
O(15) O(15) O(15) 60.00(1) 2_555 1_555 3_555
O(15) O(15) C(14) 35(1) 2_555 1_555 1_555
O(15) O(15) C(14) 85(1) 3_555 1_555 1_555
P C(1) C(2) 117.8(4) 1_555 1_555 1_555
P C(1) H(1) 107.3(4) 1_555 1_555 1_555
P C(1) H(2) 107.3(4) 1_555 1_555 1_555
C(2) C(1) H(1) 107.3(5) 1_555 1_555 1_555
C(2) C(1) H(2) 107.3(5) 1_555 1_555 1_555
H(1) C(1) H(2) 109.5(6) 1_555 1_555 1_555
C(1) C(2) H(3) 109.5(6) 1_555 1_555 1_555
C(1) C(2) H(4) 109.5(6) 1_555 1_555 1_555
C(1) C(2) H(5) 109.5(6) 1_555 1_555 1_555
H(3) C(2) H(4) 109.5(7) 1_555 1_555 1_555
H(3) C(2) H(5) 109.5(7) 1_555 1_555 1_555
H(4) C(2) H(5) 109.5(7) 1_555 1_555 1_555
P C(3) C(4) 114.8(4) 1_555 1_555 1_555
P C(3) H(6) 108.1(5) 1_555 1_555 1_555
P C(3) H(7) 108.1(5) 1_555 1_555 1_555
C(4) C(3) H(6) 108.1(6) 1_555 1_555 1_555
C(4) C(3) H(7) 108.1(6) 1_555 1_555 1_555
H(6) C(3) H(7) 109.5(6) 1_555 1_555 1_555
C(3) C(4) H(8) 109.5(6) 1_555 1_555 1_555
C(3) C(4) H(9) 109.5(6) 1_555 1_555 1_555
C(3) C(4) H(10) 109.5(6) 1_555 1_555 1_555
H(8) C(4) H(9) 109.5(7) 1_555 1_555 1_555
H(8) C(4) H(10) 109.5(7) 1_555 1_555 1_555
H(9) C(4) H(10) 109.5(7) 1_555 1_555 1_555
P C(5) C(6) 115.7(4) 1_555 1_555 1_555
P C(5) H(11) 107.9(5) 1_555 1_555 1_555
P C(5) H(12) 107.9(5) 1_555 1_555 1_555
C(6) C(5) H(11) 107.9(6) 1_555 1_555 1_555
C(6) C(5) H(12) 107.9(6) 1_555 1_555 1_555
H(11) C(5) H(12) 109.5(6) 1_555 1_555 1_555
C(5) C(6) H(13) 109.5(6) 1_555 1_555 1_555
C(5) C(6) H(14) 109.5(5) 1_555 1_555 1_555
C(5) C(6) H(15) 109.5(6) 1_555 1_555 1_555
H(13) C(6) H(14) 109.5(7) 1_555 1_555 1_555
H(13) C(6) H(15) 109.5(6) 1_555 1_555 1_555
H(14) C(6) H(15) 109.5(7) 1_555 1_555 1_555
O(12) C(11) O(13) 55(1) 1_555 1_555 2_555
O(12) C(11) O(14) 39.7(10) 1_555 1_555 2_555
O(12) C(11) O(14) 99(2) 1_555 1_555 3_555
O(12) C(11) O(15) 114(2) 1_555 1_555 1_555
O(12) C(11) O(15) 83(2) 1_555 1_555 3_555
O(13) C(11) O(14) 94(2) 2_555 1_555 2_555
O(13) C(11) O(14) 58(2) 2_555 1_555 3_555
O(13) C(11) O(15) 102(3) 2_555 1_555 1_555
O(13) C(11) O(15) 133(3) 2_555 1_555 3_555
O(14) C(11) O(14) 121(2) 2_555 1_555 3_555
O(14) C(11) O(15) 102(2) 2_555 1_555 1_555
O(14) C(11) O(15) 44(1) 2_555 1_555 3_555
O(14) C(11) O(15) 48(1) 3_555 1_555 1_555
O(14) C(11) O(15) 118(3) 3_555 1_555 3_555
O(15) C(11) O(15) 74(2) 1_555 1_555 3_555
O(11) C(12) O(13) 103(2) 1_555 1_555 1_555
O(11) C(12) O(13) 40(1) 1_555 1_555 2_555
O(11) C(12) O(14) 74(1) 1_555 1_555 2_555
O(11) C(12) O(15) 35.3(8) 1_555 1_555 3_555
O(13) C(12) O(13) 128(2) 1_555 1_555 2_555
O(13) C(12) O(14) 45(1) 1_555 1_555 2_555
O(13) C(12) O(15) 71(1) 1_555 1_555 3_555
O(13) C(12) O(14) 114(2) 2_555 1_555 2_555
O(13) C(12) O(15) 74(1) 2_555 1_555 3_555
O(14) C(12) O(15) 40(1) 2_555 1_555 3_555
O(11) C(13) O(12) 103(3) 3_555 1_555 1_555
O(11) C(13) O(12) 84(3) 3_555 1_555 3_555
O(11) C(13) O(14) 55(2) 3_555 1_555 1_555
O(11) C(13) O(14) 73(3) 3_555 1_555 2_555
O(11) C(13) O(15) 23(1) 3_555 1_555 2_555
O(11) C(13) O(15) 47(2) 3_555 1_555 3_555
O(12) C(13) O(12) 102(2) 1_555 1_555 3_555
O(12) C(13) O(14) 101(1) 1_555 1_555 1_555
O(12) C(13) O(14) 41(1) 1_555 1_555 2_555
O(12) C(13) O(15) 95(1) 1_555 1_555 2_555
O(12) C(13) O(15) 56(1) 1_555 1_555 3_555
O(12) C(13) O(14) 29(1) 3_555 1_555 1_555
O(12) C(13) O(14) 126(3) 3_555 1_555 2_555
O(12) C(13) O(15) 64(1) 3_555 1_555 2_555
O(12) C(13) O(15) 101(2) 3_555 1_555 3_555
O(14) C(13) O(14) 106(2) 1_555 1_555 2_555
O(14) C(13) O(15) 34.8(8) 1_555 1_555 2_555
O(14) C(13) O(15) 76(1) 1_555 1_555 3_555
O(14) C(13) O(15) 79(2) 2_555 1_555 2_555
O(14) C(13) O(15) 31(1) 2_555 1_555 3_555
O(15) C(13) O(15) 48(1) 2_555 1_555 3_555
O(11) C(14) O(11) 102(2) 2_555 1_555 3_555
O(11) C(14) O(12) 123(2) 2_555 1_555 3_555
O(11) C(14) O(13) 112(1) 2_555 1_555 1_555
O(11) C(14) O(13) 47(1) 2_555 1_555 3_555
O(11) C(14) O(15) 26.4(8) 2_555 1_555 1_555
O(11) C(14) O(15) 74(2) 2_555 1_555 2_555
O(11) C(14) O(12) 65(2) 3_555 1_555 3_555
O(11) C(14) O(13) 30.5(8) 3_555 1_555 1_555
O(11) C(14) O(13) 125(2) 3_555 1_555 3_555
O(11) C(14) O(15) 76(1) 3_555 1_555 1_555
O(11) C(14) O(15) 38(1) 3_555 1_555 2_555
O(12) C(14) O(13) 35(1) 3_555 1_555 1_555
O(12) C(14) O(13) 92(2) 3_555 1_555 3_555
O(12) C(14) O(15) 110(2) 3_555 1_555 1_555
O(12) C(14) O(15) 102(3) 3_555 1_555 2_555
O(13) C(14) O(13) 109(2) 1_555 1_555 3_555
O(13) C(14) O(15) 88(1) 1_555 1_555 1_555
O(13) C(14) O(15) 66(1) 1_555 1_555 2_555
O(13) C(14) O(15) 65(1) 3_555 1_555 1_555
O(13) C(14) O(15) 117(3) 3_555 1_555 2_555
O(15) C(14) O(15) 51(1) 1_555 1_555 2_555
O(11) C(15) O(11) 131(2) 1_555 1_555 2_555
O(11) C(15) O(12) 80(2) 1_555 1_555 2_555
O(11) C(15) O(13) 29.7(10) 1_555 1_555 2_555
O(11) C(15) O(13) 109(1) 1_555 1_555 3_555
O(11) C(15) O(14) 107(1) 1_555 1_555 1_555
O(11) C(15) O(14) 57(2) 1_555 1_555 3_555
O(11) C(15) O(15) 94(3) 1_555 1_555 2_555
O(11) C(15) O(15) 38(3) 1_555 1_555 3_555
O(11) C(15) O(12) 61(1) 2_555 1_555 2_555
O(11) C(15) O(13) 108(2) 2_555 1_555 2_555
O(11) C(15) O(13) 22(1) 2_555 1_555 3_555
O(11) C(15) O(14) 34(1) 2_555 1_555 1_555
O(11) C(15) O(14) 97(2) 2_555 1_555 3_555
O(11) C(15) O(15) 66(4) 2_555 1_555 2_555
O(11) C(15) O(15) 119(3) 2_555 1_555 3_555
O(12) C(15) O(13) 51(1) 2_555 1_555 2_555
O(12) C(15) O(13) 41.1(9) 2_555 1_555 3_555
O(12) C(15) O(14) 70(1) 2_555 1_555 1_555
O(12) C(15) O(14) 37(1) 2_555 1_555 3_555
O(12) C(15) O(15) 100(2) 2_555 1_555 2_555
O(12) C(15) O(15) 102(1) 2_555 1_555 3_555
O(13) C(15) O(13) 85(1) 2_555 1_555 3_555
O(13) C(15) O(14) 97(1) 2_555 1_555 1_555
O(13) C(15) O(14) 31(1) 2_555 1_555 3_555
O(13) C(15) O(15) 102(2) 2_555 1_555 2_555
O(13) C(15) O(15) 61(3) 2_555 1_555 3_555
O(13) C(15) O(14) 35.0(10) 3_555 1_555 1_555
O(13) C(15) O(14) 78(1) 3_555 1_555 3_555
O(13) C(15) O(15) 69(3) 3_555 1_555 2_555
O(13) C(15) O(15) 108(2) 3_555 1_555 3_555
O(14) C(15) O(14) 105(2) 1_555 1_555 3_555
O(14) C(15) O(15) 35(2) 1_555 1_555 2_555
O(14) C(15) O(15) 85(2) 1_555 1_555 3_555
O(14) C(15) O(15) 126(1) 3_555 1_555 2_555
O(14) C(15) O(15) 93(4) 3_555 1_555 3_555
O(15) C(15) O(15) 60.00(1) 2_555 1_555 3_555

loop_
_geom_bond_atom_site_label_1
_geom_bond_atom_site_label_2
_geom_bond_distance
_geom_bond_site_symmetry_1
_geom_bond_site_symmetry_2
Se(1) Cr 2.461(1) 1_555 1_555
Se(1) Cr 2.461(1) 1_555 2_555
Se(1) Cr 2.461(1) 1_555 3_555
Se(2) Cr 2.452(1) 1_555 1_555
Se(2) Cr 2.441(1) 1_555 2_555
Se(2) Cr 2.452(1) 1_555 6_555
Cr Cr 2.656(1) 1_555 2_555
Cr Cr 2.656(1) 1_555 3_555
Cr Cr 2.655(1) 1_555 5_555
Cr Cr 2.655(1) 1_555 6_555
Cr P 2.403(2) 1_555 1_555
P C(1) 1.831(6) 1_555 1_555
P C(3) 1.824(6) 1_555 1_555
P C(5) 1.839(6) 1_555 1_555
O(11) O(12) 1.359 1_555 1_555
O(11) O(13) 0.886 1_555 2_555
O(11) O(14) 1.436 1_555 2_555
O(11) O(14) 1.150 1_555 3_555
O(11) O(15) 1.3163(2) 1_555 1_555
O(11) O(15) 0.8934(1) 1_555 3_555
O(12) O(13) 1.4288(3) 1_555 1_555
O(12) O(13) 1.119 1_555 2_555
O(12) O(14) 0.951 1_555 2_555
O(12) O(15) 1.536 1_555 3_555
O(13) O(14) 1.7421(1) 1_555 1_555
O(13) O(14) 1.0276(2) 1_555 2_555
O(13) O(15) 1.637 1_555 2_555
O(13) O(15) 1.7428(1) 1_555 3_555
O(14) O(15) 1.0147(1) 1_555 2_555
O(14) C(15) 1.76(5) 1_555 1_555
O(15) O(15) 1.3834(1) 1_555 2_555
O(15) O(15) 1.383 1_555 3_555
O(15) C(14) 1.76(4) 1_555 1_555
C(1) C(2) 1.516(8) 1_555 1_555
C(3) C(4) 1.529(9) 1_555 1_555
C(5) C(6) 1.524(8) 1_555 1_555

loop_
_geom_contact_atom_site_label_1
_geom_contact_atom_site_label_2
_geom_contact_distance
_geom_contact_site_symmetry_1
_geom_contact_site_symmetry_2
Cr Cr 2.656(1) 1_555 2_555
Cr Cr 2.656(1) 1_555 3_555
Cr Cr 2.655(1) 1_555 5_555
Cr Cr 2.655(1) 1_555 6_555
O(12) O(12) 3.2473(1) 1_555 5_556
O(13) C(12) 3.31(3) 1_555 5_556
C(12) C(12) 3.25(6) 1_555 5_556
C(12) C(12) 3.25(6) 1_555 6_556
C(12) C(13) 3.31(4) 1_555 6_556
